data_7042407
loop_
_publ_author_name
'Aulakh, Darpandeep'
'Nicoletta, Anthony P.'
'Pyser, Joshua B.'
'Varghese, Juby R.'
'Wriedt, Mario'

_publ_section_title
;
 Design, structural diversity and properties of novel zwitterionic
 metal--organic frameworks
;
_journal_name_full 'Dalton Trans.'
_journal_paper_doi 10.1039/C7DT00292K
_journal_year 2017
_chemical_formula_sum 'C15 H15 N Ni O9'
_chemical_formula_weight 411.99
_chemical_name_systematic
;
 ?
;
_space_group_crystal_system monoclinic
_space_group_IT_number 14
_space_group_name_Hall '-P 2yn'
_space_group_name_H-M_alt 'P 1 21/n 1'
_symmetry_space_group_name_Hall '-P 2yn'
_symmetry_space_group_name_H-M 'P 1 21/n 1'
_atom_sites_solution_hydrogens mixed
_audit_block_doi 10.5517/ccdc.csd.cc1jyzjz
_audit_creation_method SHELXL-2013
_audit_update_record
;
2017-02-24 deposited with the CCDC.
2017-03-03 downloaded from the CCDC.
;
_cell_angle_alpha 90
_cell_angle_beta 102.376(4)
_cell_angle_gamma 90
_cell_formula_units_Z 4
_cell_length_a 7.4619(8)
_cell_length_b 22.051(2)
_cell_length_c 10.1124(12)
_cell_measurement_reflns_used 20684
_cell_measurement_temperature 170(2)
_cell_measurement_theta_max 28.357
_cell_measurement_theta_min 1.847
_cell_volume 1625.3(3)
_computing_cell_refinement 'APEX2 (Bruker, 2013)'
_computing_data_collection 'APEX2 (Bruker, 2013)'
_computing_data_reduction 'APEX2 (Bruker, 2013)'
_computing_molecular_graphics Diamond
_computing_publication_material 'SHELXT-2014/6 (Sheldrick, 2014)'
_computing_structure_refinement 'SHELXL-2014/6 (Sheldrick, 2014)'
_computing_structure_solution 'SHELXT-2014/6 (Sheldrick, 2014)'
_diffrn_ambient_temperature 170(2)
_diffrn_measured_fraction_theta_full 0.999
_diffrn_measured_fraction_theta_max 0.997
_diffrn_measurement_device_type 'Bruker APEX II CCD area detector'
_diffrn_measurement_method 'omega scans'
_diffrn_radiation_type MoK\a
_diffrn_radiation_wavelength 0.71073
_diffrn_reflns_av_R_equivalents 0.0646
_diffrn_reflns_av_unetI/netI 0.0508
_diffrn_reflns_Laue_measured_fraction_full 0.999
_diffrn_reflns_Laue_measured_fraction_max 0.997
_diffrn_reflns_limit_h_max 9
_diffrn_reflns_limit_h_min -9
_diffrn_reflns_limit_k_max 29
_diffrn_reflns_limit_k_min -29
_diffrn_reflns_limit_l_max 13
_diffrn_reflns_limit_l_min -11
_diffrn_reflns_number 20684
_diffrn_reflns_point_group_measured_fraction_full 0.999
_diffrn_reflns_point_group_measured_fraction_max 0.997
_diffrn_reflns_theta_full 25.242
_diffrn_reflns_theta_max 28.357
_diffrn_reflns_theta_min 1.847
_diffrn_source 'fine-focus sealed tube'
_exptl_absorpt_coefficient_mu 1.246
_exptl_absorpt_correction_T_max 0.869
_exptl_absorpt_correction_T_min 0.767
_exptl_absorpt_correction_type multi-scan
_exptl_absorpt_process_details 'SADABS (Sheldrick 2014)'
_exptl_crystal_colour green
_exptl_crystal_density_diffrn 1.684
_exptl_crystal_description block
_exptl_crystal_F_000 848
_exptl_crystal_size_max 0.31
_exptl_crystal_size_mid 0.18
_exptl_crystal_size_min 0.10
_refine_diff_density_max 0.570
_refine_diff_density_min -0.463
_refine_diff_density_rms 0.084
_refine_ls_extinction_method none
_refine_ls_goodness_of_fit_ref 1.046
_refine_ls_hydrogen_treatment constr
_refine_ls_matrix_type full
_refine_ls_number_parameters 235
_refine_ls_number_reflns 4044
_refine_ls_number_restraints 0
_refine_ls_restrained_S_all 1.046
_refine_ls_R_factor_all 0.0532
_refine_ls_R_factor_gt 0.0393
_refine_ls_shift/su_max 0.001
_refine_ls_shift/su_mean 0.000
_refine_ls_structure_factor_coef Fsqd
_refine_ls_weighting_details 'w=1/[\s^2^(Fo^2^)+(0.0260P)^2^+1.7410P] where P=(Fo^2^+2Fc^2^)/3'
_refine_ls_weighting_scheme calc
_refine_ls_wR_factor_gt 0.0840
_refine_ls_wR_factor_ref 0.0896
_reflns_Friedel_coverage 0.000
_reflns_number_gt 3281
_reflns_number_total 4044
_reflns_threshold_expression 'I > 2\s(I)'
_cod_data_source_file c7dt00292k2.cif
_cod_data_source_block an153
_cod_database_code 7042407
_shelx_space_group_comment
;
The symmetry employed for this shelxl refinement is uniquely defined
by the following loop, which should always be used as a source of
symmetry information in preference to the above space-group names.
They are only intended as comments.
;
_shelxl_version_number 2013-3

loop_
_space_group_symop_operation_xyz
'x, y, z'
'-x+1/2, y+1/2, -z+1/2'
'-x, -y, -z'
'x-1/2, -y-1/2, z-1/2'

loop_
_atom_site_label
_atom_site_type_symbol
_atom_site_fract_x
_atom_site_fract_y
_atom_site_fract_z
_atom_site_U_iso_or_equiv
_atom_site_adp_type
_atom_site_occupancy
_atom_site_site_symmetry_order
_atom_site_calc_flag
_atom_site_refinement_flags_posn
_atom_site_refinement_flags_adp
Ni1 Ni 0.26294(4) 0.92069(2) 1.01529(3) 0.01288(9) Uani 1 1 d . .
O1 O 0.2507(2) 0.96535(7) 0.83819(16) 0.0157(3) Uani 1 1 d . .
O2 O 0.2500(3) 0.88445(7) 0.70422(18) 0.0262(4) Uani 1 1 d . .
O3 O 0.2675(2) 0.90732(7) 0.22718(17) 0.0180(4) Uani 1 1 d . .
O4 O 0.2338(2) 0.99695(7) 0.13037(16) 0.0175(4) Uani 1 1 d . .
O5 O 0.7061(3) 1.34257(8) 0.3573(2) 0.0266(4) Uani 1 1 d . .
O6 O 0.9030(3) 1.27154(9) 0.4589(2) 0.0361(5) Uani 1 1 d . .
N1 N 0.3003(3) 1.18459(9) 0.4805(2) 0.0159(4) Uani 1 1 d . .
C1 C 0.2485(3) 0.94015(11) 0.7246(2) 0.0160(5) Uani 1 1 d . .
C2 C 0.2390(3) 0.98148(10) 0.6046(2) 0.0137(5) Uani 1 1 d . .
C3 C 0.2547(3) 0.95662(10) 0.4815(2) 0.0147(5) Uani 1 1 d . .
H3 H 0.2757 0.9143 0.4754 0.018 Uiso 1 1 calc R U
C4 C 0.2402(3) 0.99262(10) 0.3673(2) 0.0144(5) Uani 1 1 d . .
C5 C 0.2480(3) 0.96433(10) 0.2353(2) 0.0146(5) Uani 1 1 d . .
C6 C 0.2091(3) 1.05473(10) 0.3768(2) 0.0154(5) Uani 1 1 d . .
H6 H 0.2002 1.0798 0.2993 0.018 Uiso 1 1 calc R U
C7 C 0.1910(3) 1.07992(10) 0.4985(2) 0.0147(4) Uani 1 1 d . .
C8 C 0.2053(3) 1.04327(10) 0.6123(2) 0.0154(5) Uani 1 1 d . .
H8 H 0.1921 1.0606 0.6958 0.018 Uiso 1 1 calc R U
C9 C 0.1468(3) 1.14660(11) 0.5073(3) 0.0183(5) Uani 1 1 d . .
H9A H 0.0329 1.1563 0.4403 0.022 Uiso 1 1 calc R U
H9B H 0.1259 1.1559 0.5986 0.022 Uiso 1 1 calc R U
C10 C 0.2685(3) 1.22796(11) 0.3856(3) 0.0191(5) Uani 1 1 d . .
H10 H 0.1479 1.2339 0.3334 0.023 Uiso 1 1 calc R U
C11 C 0.4108(3) 1.26409(12) 0.3636(3) 0.0214(5) Uani 1 1 d . .
H11 H 0.3871 1.2963 0.2999 0.026 Uiso 1 1 calc R U
C12 C 0.5870(3) 1.25311(11) 0.4346(3) 0.0183(5) Uani 1 1 d . .
C13 C 0.6153(4) 1.20735(12) 0.5298(3) 0.0244(6) Uani 1 1 d . .
H13 H 0.7360 1.1989 0.5792 0.029 Uiso 1 1 calc R U
C14 C 0.4703(4) 1.17405(12) 0.5537(3) 0.0234(6) Uani 1 1 d . .
H14 H 0.4899 1.1436 0.6218 0.028 Uiso 1 1 calc R U
C15 C 0.7468(3) 1.29221(11) 0.4147(3) 0.0214(5) Uani 1 1 d . .
O1W O 0.5412(2) 0.93135(7) 1.06214(18) 0.0215(4) Uani 1 1 d . .
H1WA H 0.5913 0.9635 1.0959 0.026 Uiso 1 1 d R U
H1WB H 0.6146 0.9042 1.0979 0.026 Uiso 1 1 d R U
O2W O -0.0172(2) 0.90685(7) 0.96824(18) 0.0195(4) Uani 1 1 d . .
H2WA H -0.0867 0.9359 0.9380 0.023 Uiso 1 1 d R U
H2WB H -0.0441 0.8884 1.0340 0.023 Uiso 1 1 d R U
O3W O 0.2899(2) 0.83565(7) 0.94393(18) 0.0175(4) Uani 1 1 d . .
H3WA H 0.3959 0.8220 0.9740 0.026 Uiso 1 1 d R U
H3WB H 0.2712 0.8359 0.8590 0.026 Uiso 1 1 d R U

loop_
_atom_site_aniso_label
_atom_site_aniso_U_11
_atom_site_aniso_U_22
_atom_site_aniso_U_33
_atom_site_aniso_U_23
_atom_site_aniso_U_13
_atom_site_aniso_U_12
Ni1 0.01673(15) 0.01235(15) 0.01016(15) 0.00085(12) 0.00419(11) 0.00206(12)
O1 0.0227(8) 0.0140(8) 0.0108(8) -0.0001(6) 0.0045(6) -0.0015(7)
O2 0.0520(12) 0.0131(8) 0.0143(9) 0.0000(7) 0.0091(9) 0.0019(8)
O3 0.0279(9) 0.0141(8) 0.0124(8) 0.0009(6) 0.0052(7) 0.0039(7)
O4 0.0254(9) 0.0167(8) 0.0114(8) 0.0023(6) 0.0065(7) 0.0039(7)
O5 0.0244(9) 0.0199(9) 0.0358(12) 0.0036(8) 0.0070(8) -0.0047(8)
O6 0.0189(9) 0.0197(10) 0.0681(16) -0.0021(10) 0.0056(10) -0.0020(8)
N1 0.0191(9) 0.0122(9) 0.0169(10) -0.0003(8) 0.0050(8) -0.0005(8)
C1 0.0193(11) 0.0175(11) 0.0113(11) 0.0009(9) 0.0036(9) -0.0013(9)
C2 0.0150(11) 0.0143(11) 0.0118(11) 0.0009(9) 0.0033(9) -0.0018(9)
C3 0.0180(11) 0.0140(11) 0.0130(11) 0.0002(9) 0.0053(9) 0.0003(9)
C4 0.0163(11) 0.0155(11) 0.0120(11) -0.0004(9) 0.0045(9) -0.0002(9)
C5 0.0152(11) 0.0166(11) 0.0125(11) 0.0018(9) 0.0040(9) 0.0013(9)
C6 0.0189(11) 0.0148(11) 0.0133(11) 0.0018(9) 0.0052(9) -0.0013(9)
C7 0.0160(10) 0.0140(11) 0.0155(11) 0.0000(9) 0.0060(9) -0.0005(9)
C8 0.0189(11) 0.0160(11) 0.0123(11) -0.0015(9) 0.0057(9) -0.0019(9)
C9 0.0208(12) 0.0172(12) 0.0192(13) 0.0013(10) 0.0097(10) -0.0019(10)
C10 0.0181(11) 0.0194(12) 0.0185(13) 0.0033(10) 0.0011(10) 0.0029(10)
C11 0.0224(12) 0.0201(12) 0.0217(13) 0.0064(10) 0.0044(10) 0.0006(10)
C12 0.0205(12) 0.0143(11) 0.0214(13) -0.0045(10) 0.0073(10) -0.0021(9)
C13 0.0210(12) 0.0208(13) 0.0270(15) -0.0003(11) -0.0046(11) -0.0017(10)
C14 0.0236(13) 0.0208(13) 0.0235(14) 0.0058(11) -0.0004(11) -0.0013(10)
C15 0.0194(12) 0.0171(12) 0.0284(15) -0.0049(11) 0.0064(10) -0.0032(10)
O1W 0.0179(8) 0.0144(8) 0.0301(10) -0.0010(7) 0.0004(7) 0.0000(7)
O2W 0.0185(8) 0.0169(8) 0.0232(10) 0.0068(7) 0.0050(7) 0.0046(7)
O3W 0.0197(8) 0.0160(8) 0.0169(9) -0.0004(7) 0.0042(7) 0.0036(7)

loop_
_atom_type_symbol
_atom_type_description
_atom_type_scat_dispersion_real
_atom_type_scat_dispersion_imag
_atom_type_scat_source
C C 0.0033 0.0016 'International Tables Vol C Tables 4.2.6.8 and 6.1.1.4'
H H 0.0000 0.0000 'International Tables Vol C Tables 4.2.6.8 and 6.1.1.4'
N N 0.0061 0.0033 'International Tables Vol C Tables 4.2.6.8 and 6.1.1.4'
O O 0.0106 0.0060 'International Tables Vol C Tables 4.2.6.8 and 6.1.1.4'
Ni Ni 0.3393 1.1124 'International Tables Vol C Tables 4.2.6.8 and 6.1.1.4'

loop_
_geom_angle_atom_site_label_1
_geom_angle_atom_site_label_2
_geom_angle_atom_site_label_3
_geom_angle
_geom_angle_site_symmetry_1
_geom_angle_site_symmetry_3
O1 Ni1 O3W 97.10(7) . .
O1 Ni1 O1W 90.01(7) . .
O3W Ni1 O1W 90.90(7) . .
O1 Ni1 O2W 90.95(7) . .
O3W Ni1 O2W 87.36(7) . .
O1W Ni1 O2W 178.11(7) . .
O1 Ni1 O4 96.37(6) . 1_556
O3W Ni1 O4 166.50(7) . 1_556
O1W Ni1 O4 90.01(7) . 1_556
O2W Ni1 O4 91.50(7) . 1_556
O1 Ni1 O3 158.74(6) . 1_556
O3W Ni1 O3 104.16(7) . 1_556
O1W Ni1 O3 89.22(7) . 1_556
O2W Ni1 O3 90.48(7) . 1_556
O4 Ni1 O3 62.38(6) 1_556 1_556
O1 Ni1 C5 127.53(7) . 1_556
O3W Ni1 C5 135.37(7) . 1_556
O1W Ni1 C5 89.20(8) . 1_556
O2W Ni1 C5 91.51(7) . 1_556
O4 Ni1 C5 31.17(7) 1_556 1_556
O3 Ni1 C5 31.21(7) 1_556 1_556
C1 O1 Ni1 125.04(15) . .
C5 O3 Ni1 87.21(14) . 1_554
C5 O4 Ni1 90.55(14) . 1_554
C10 N1 C14 121.3(2) . .
C10 N1 C9 120.5(2) . .
C14 N1 C9 118.3(2) . .
O2 C1 O1 125.5(2) . .
O2 C1 C2 117.6(2) . .
O1 C1 C2 116.9(2) . .
C3 C2 C8 119.2(2) . .
C3 C2 C1 119.0(2) . .
C8 C2 C1 121.7(2) . .
C4 C3 C2 121.0(2) . .
C3 C4 C6 119.3(2) . .
C3 C4 C5 119.8(2) . .
C6 C4 C5 120.9(2) . .
O4 C5 O3 119.8(2) . .
O4 C5 C4 120.1(2) . .
O3 C5 C4 120.1(2) . .
O4 C5 Ni1 58.28(12) . 1_554
O3 C5 Ni1 61.58(12) . 1_554
C4 C5 Ni1 178.28(17) . 1_554
C7 C6 C4 120.3(2) . .
C6 C7 C8 119.9(2) . .
C6 C7 C9 120.4(2) . .
C8 C7 C9 119.7(2) . .
C2 C8 C7 120.4(2) . .
N1 C9 C7 110.5(2) . .
N1 C10 C11 120.2(2) . .
C12 C11 C10 119.7(2) . .
C11 C12 C13 118.6(2) . .
C11 C12 C15 121.3(2) . .
C13 C12 C15 120.0(2) . .
C14 C13 C12 120.4(2) . .
N1 C14 C13 119.8(2) . .
O6 C15 O5 127.2(2) . .
O6 C15 C12 116.5(2) . .
O5 C15 C12 116.3(2) . .

loop_
_geom_bond_atom_site_label_1
_geom_bond_atom_site_label_2
_geom_bond_distance
_geom_bond_site_symmetry_2
Ni1 O1 2.0286(16) .
Ni1 O3W 2.0347(16) .
Ni1 O1W 2.0420(17) .
Ni1 O2W 2.0648(17) .
Ni1 O4 2.0827(17) 1_556
Ni1 O3 2.1559(17) 1_556
Ni1 C5 2.448(2) 1_556
O1 C1 1.273(3) .
O2 C1 1.246(3) .
O3 C5 1.270(3) .
O3 Ni1 2.1559(17) 1_554
O4 C5 1.267(3) .
O4 Ni1 2.0827(17) 1_554
O5 C15 1.260(3) .
O6 C15 1.243(3) .
N1 C10 1.339(3) .
N1 C14 1.345(3) .
N1 C9 1.490(3) .
C1 C2 1.507(3) .
C2 C3 1.388(3) .
C2 C8 1.391(3) .
C3 C4 1.387(3) .
C4 C6 1.396(3) .
C4 C5 1.486(3) .
C5 Ni1 2.448(2) 1_554
C6 C7 1.383(3) .
C7 C8 1.391(3) .
C7 C9 1.514(3) .
C10 C11 1.383(4) .
C11 C12 1.378(3) .
C12 C13 1.380(4) .
C12 C15 1.519(3) .
C13 C14 1.371(4) .
